data_7224546
loop_
_publ_author_name
'Mohamed Subarkhan, M.'
'Prabhu, R. N.'
'Raj Kumar, R.'
'Ramesh, R.'

_publ_section_title
;
 Antiproliferative activity of cationic and neutral thiosemicarbazone
 copper(ii) complexes
;
_journal_issue 30
_journal_name_full 'RSC Adv.'
_journal_page_first 25082
_journal_paper_doi 10.1039/C5RA26071J
_journal_volume 6
_journal_year 2016
_chemical_formula_sum 'C18 H24 Cl Cu N5 O4 S'
_chemical_formula_weight 505.47
_chemical_name_systematic
;
 ?
;
_space_group_IT_number 15
_symmetry_cell_setting monoclinic
_symmetry_space_group_name_Hall '-C 2yc'
_symmetry_space_group_name_H-M 'C 1 2/c 1'
_atom_sites_solution_hydrogens geom
_atom_sites_solution_primary direct
_atom_sites_solution_secondary difmap
_audit_creation_method SHELXL-97
_audit_update_record
;
2015-03-25 deposited with the CCDC.
2016-02-29 downloaded from the CCDC.
;
_cell_angle_alpha 90.00
_cell_angle_beta 95.056(8)
_cell_angle_gamma 90.00
_cell_formula_units_Z 8
_cell_length_a 24.526(13)
_cell_length_b 10.497(6)
_cell_length_c 16.882(9)
_cell_measurement_reflns_used 7903
_cell_measurement_temperature 293(2)
_cell_measurement_theta_max 25.99
_cell_measurement_theta_min 2.40
_cell_volume 4329(4)
_computing_cell_refinement 'Bruker SMART'
_computing_data_collection 'Bruker SMART'
_computing_data_reduction 'Bruker SAINT'
_computing_structure_refinement 'SHELXL-97 (Sheldrick, 1997)'
_computing_structure_solution SHELXL-97
_diffrn_ambient_temperature 293(2)
_diffrn_measured_fraction_theta_full 1.000
_diffrn_measured_fraction_theta_max 0.986
_diffrn_measurement_device_type 'CCD area detector'
_diffrn_measurement_method 'phi and omega scans'
_diffrn_radiation_monochromator graphite
_diffrn_radiation_source 'fine-focus sealed tube'
_diffrn_radiation_type MoK\a
_diffrn_radiation_wavelength 0.71073
_diffrn_reflns_av_R_equivalents 0.1009
_diffrn_reflns_av_sigmaI/netI 0.0841
_diffrn_reflns_limit_h_max 30
_diffrn_reflns_limit_h_min -30
_diffrn_reflns_limit_k_max 12
_diffrn_reflns_limit_k_min -12
_diffrn_reflns_limit_l_max 21
_diffrn_reflns_limit_l_min -20
_diffrn_reflns_number 21040
_diffrn_reflns_theta_full 25.00
_diffrn_reflns_theta_max 26.21
_diffrn_reflns_theta_min 1.67
_exptl_absorpt_coefficient_mu 1.264
_exptl_absorpt_correction_type none
_exptl_crystal_colour 'Dark green'
_exptl_crystal_density_diffrn 1.551
_exptl_crystal_density_method 'not measured'
_exptl_crystal_description Block
_exptl_crystal_F_000 2088
_exptl_crystal_size_max 0.18
_exptl_crystal_size_mid 0.16
_exptl_crystal_size_min 0.14
_refine_diff_density_max 1.427
_refine_diff_density_min -0.721
_refine_diff_density_rms 0.128
_refine_ls_extinction_method none
_refine_ls_goodness_of_fit_ref 1.047
_refine_ls_hydrogen_treatment mixed
_refine_ls_matrix_type full
_refine_ls_number_parameters 279
_refine_ls_number_reflns 4295
_refine_ls_number_restraints 0
_refine_ls_restrained_S_all 1.047
_refine_ls_R_factor_all 0.0857
_refine_ls_R_factor_gt 0.0676
_refine_ls_shift/su_max 0.000
_refine_ls_shift/su_mean 0.000
_refine_ls_structure_factor_coef Fsqd
_refine_ls_weighting_details 'calc w=1/[\s^2^(Fo^2^)+(0.0851P)^2^+14.0216P] where P=(Fo^2^+2Fc^2^)/3'
_refine_ls_weighting_scheme calc
_refine_ls_wR_factor_gt 0.1630
_refine_ls_wR_factor_ref 0.1734
_reflns_number_gt 3434
_reflns_number_total 4295
_reflns_threshold_expression >2sigma(I)
_cod_data_source_file c5ra26071j2.cif
_cod_data_source_block ext37
_cod_depositor_comments
;
The following automatic conversions were performed:

'_symmetry_cell_setting' value 'Monoclinic' changed to 'monoclinic'
according to
/usr/data/users/saulius/crontab/automatic-downloads/rss-feeds/RSC/lib/dictionaries/cif_core.dic
dictionary named 'cif_core.dic' version 2.4.2 from 2011-04-26.

Automatic conversion script
Id: cif_fix_values 4268 2015-11-12 08:31:59Z antanas 
;
_cod_original_sg_symbol_H-M 'C2/c  '
_cod_database_code 7224546
_audit_block_doi 10.5517/cc14fz5q

loop_
_symmetry_equiv_pos_as_xyz
'x, y, z'
'-x, y, -z+1/2'
'x+1/2, y+1/2, z'
'-x+1/2, y+1/2, -z+1/2'
'-x, -y, -z'
'x, -y, z-1/2'
'-x+1/2, -y+1/2, -z'
'x+1/2, -y+1/2, z-1/2'

loop_
_atom_site_label
_atom_site_type_symbol
_atom_site_fract_x
_atom_site_fract_y
_atom_site_fract_z
_atom_site_U_iso_or_equiv
_atom_site_adp_type
_atom_site_occupancy
_atom_site_symmetry_multiplicity
_atom_site_calc_flag
_atom_site_refinement_flags
C1 C 0.18142(18) 0.1559(4) 0.2115(2) 0.0164(9) Uani 1 1 d .
C2 C 0.21804(18) 0.0865(4) 0.1688(3) 0.0177(10) Uani 1 1 d .
C3 C 0.21571(19) -0.0493(4) 0.1685(3) 0.0187(10) Uani 1 1 d .
C4 C 0.1772(2) -0.1067(4) 0.2087(3) 0.0248(11) Uani 1 1 d .
H4 H 0.1757 -0.1952 0.2096 0.030 Uiso 1 1 calc R
C5 C 0.14188(19) 0.0877(4) 0.2510(3) 0.0208(10) Uani 1 1 d .
C6 C 0.1011(2) 0.1517(5) 0.2969(3) 0.0301(12) Uani 1 1 d .
H6A H 0.0784 0.0888 0.3189 0.045 Uiso 1 1 calc R
H6B H 0.0788 0.2072 0.2624 0.045 Uiso 1 1 calc R
H6C H 0.1197 0.2006 0.3391 0.045 Uiso 1 1 calc R
C7 C 0.2513(2) -0.1324(4) 0.1212(3) 0.0244(11) Uani 1 1 d .
H7A H 0.2439 -0.2208 0.1332 0.029 Uiso 1 1 calc R
H7B H 0.2405 -0.1195 0.0651 0.029 Uiso 1 1 calc R
C8 C 0.25822(19) 0.1473(4) 0.1243(3) 0.0181(9) Uani 1 1 d .
H8 H 0.2829 0.0951 0.1009 0.022 Uiso 1 1 calc R
C9 C 0.30843(18) 0.4268(4) 0.0583(3) 0.0187(10) Uani 1 1 d .
C10 C 0.38926(19) 0.4126(5) -0.0231(3) 0.0217(10) Uani 1 1 d .
C11 C 0.3918(2) 0.2809(5) -0.0361(3) 0.0260(11) Uani 1 1 d .
H11 H 0.3662 0.2270 -0.0161 0.031 Uiso 1 1 calc R
C12 C 0.4321(2) 0.2323(5) -0.0782(3) 0.0329(12) Uani 1 1 d .
H12 H 0.4334 0.1449 -0.0870 0.039 Uiso 1 1 calc R
C13 C 0.4712(2) 0.3099(6) -0.1081(4) 0.0366(13) Uani 1 1 d .
H13 H 0.4987 0.2752 -0.1360 0.044 Uiso 1 1 calc R
C14 C 0.4685(2) 0.4406(5) -0.0956(4) 0.0376(14) Uani 1 1 d .
H14 H 0.4943 0.4940 -0.1153 0.045 Uiso 1 1 calc R
C15 C 0.4280(2) 0.4911(5) -0.0544(3) 0.0302(12) Uani 1 1 d .
H15 H 0.4262 0.5787 -0.0472 0.036 Uiso 1 1 calc R
C16 C 0.4243(2) 0.2182(5) 0.1681(3) 0.0361(13) Uani 1 1 d .
H16 H 0.3900 0.1873 0.1777 0.043 Uiso 1 1 calc R
C17 C 0.4424(4) 0.0070(7) 0.1169(7) 0.090(3) Uani 1 1 d .
H17A H 0.4726 -0.0368 0.0967 0.134 Uiso 1 1 calc R
H17B H 0.4121 0.0090 0.0769 0.134 Uiso 1 1 calc R
H17C H 0.4318 -0.0366 0.1631 0.134 Uiso 1 1 calc R
C18 C 0.5121(2) 0.1822(7) 0.1193(4) 0.0541(18) Uani 1 1 d .
H18A H 0.5318 0.1126 0.0986 0.081 Uiso 1 1 calc R
H18B H 0.5321 0.2147 0.1664 0.081 Uiso 1 1 calc R
H18C H 0.5075 0.2486 0.0801 0.081 Uiso 1 1 calc R
N1 N 0.26265(16) 0.2703(3) 0.1142(2) 0.0178(8) Uani 1 1 d .
N2 N 0.30555(16) 0.3043(4) 0.0715(2) 0.0208(9) Uani 1 1 d .
H2 H 0.3283 0.2501 0.0551 0.025 Uiso 1 1 calc R
N3 N 0.34872(16) 0.4739(4) 0.0167(2) 0.0214(9) Uani 1 1 d .
H3 H 0.3496 0.5557 0.0142 0.026 Uiso 1 1 calc R
N4 N 0.14111(16) -0.0404(4) 0.2474(2) 0.0212(9) Uani 1 1 d .
N5 N 0.4589(2) 0.1383(4) 0.1386(3) 0.0393(12) Uani 1 1 d .
O1 O 0.18009(14) 0.2808(3) 0.21697(19) 0.0220(7) Uani 1 1 d .
O2 O 0.30837(14) -0.1118(3) 0.1344(2) 0.0266(8) Uani 1 1 d .
H2A H 0.3184 -0.1252 0.1813 0.040 Uiso 1 1 calc R
O3 O 0.43453(15) 0.3314(4) 0.1839(2) 0.0386(10) Uani 1 1 d .
O4 O 0.35785(19) -0.2340(4) 0.0001(3) 0.0409(10) Uani 1 1 d .
Cu Cu 0.21308(2) 0.40056(5) 0.15079(3) 0.0183(2) Uani 1 1 d .
Cl Cl 0.15037(5) 0.55113(12) 0.17435(9) 0.0333(4) Uani 1 1 d .
S S 0.26285(5) 0.53840(11) 0.08906(7) 0.0243(3) Uani 1 1 d .
H4A H 0.361(3) -0.177(9) -0.039(5) 0.09(3) Uiso 1 1 d .
H4B H 0.345(4) -0.203(10) 0.041(6) 0.11(4) Uiso 1 1 d .

loop_
_atom_site_aniso_label
_atom_site_aniso_U_11
_atom_site_aniso_U_22
_atom_site_aniso_U_33
_atom_site_aniso_U_23
_atom_site_aniso_U_13
_atom_site_aniso_U_12
C1 0.023(2) 0.013(2) 0.013(2) 0.0002(17) -0.0006(18) 0.0023(18)
C2 0.023(2) 0.009(2) 0.020(2) 0.0000(18) 0.0007(19) 0.0023(18)
C3 0.027(3) 0.013(2) 0.016(2) -0.0002(18) 0.0004(19) 0.0013(19)
C4 0.036(3) 0.009(2) 0.029(3) 0.0005(19) -0.002(2) -0.005(2)
C5 0.023(2) 0.014(2) 0.026(2) 0.0020(19) 0.002(2) -0.0014(19)
C6 0.029(3) 0.024(3) 0.039(3) -0.002(2) 0.013(2) 0.001(2)
C7 0.040(3) 0.007(2) 0.026(3) -0.0009(19) 0.004(2) 0.003(2)
C8 0.024(2) 0.011(2) 0.020(2) -0.0013(18) 0.0043(19) 0.0034(18)
C9 0.021(2) 0.014(2) 0.022(2) -0.0020(18) 0.0040(19) -0.0005(18)
C10 0.026(3) 0.020(2) 0.019(2) 0.0010(19) 0.0044(19) 0.001(2)
C11 0.027(3) 0.021(3) 0.030(3) 0.000(2) 0.005(2) -0.002(2)
C12 0.035(3) 0.023(3) 0.042(3) -0.005(2) 0.005(2) 0.005(2)
C13 0.033(3) 0.036(3) 0.044(3) -0.002(3) 0.019(3) 0.002(2)
C14 0.036(3) 0.026(3) 0.053(4) 0.004(3) 0.017(3) -0.005(2)
C15 0.035(3) 0.019(3) 0.038(3) 0.000(2) 0.014(2) -0.006(2)
C16 0.035(3) 0.030(3) 0.044(3) 0.006(3) 0.009(3) 0.004(2)
C17 0.092(6) 0.026(4) 0.156(10) -0.022(5) 0.039(6) -0.008(4)
C18 0.035(3) 0.055(4) 0.073(5) -0.016(4) 0.011(3) 0.008(3)
N1 0.025(2) 0.0118(18) 0.0165(18) 0.0012(15) 0.0035(16) 0.0003(16)
N2 0.026(2) 0.0105(19) 0.028(2) 0.0001(16) 0.0091(17) 0.0039(16)
N3 0.028(2) 0.0070(18) 0.031(2) 0.0024(16) 0.0102(18) 0.0002(16)
N4 0.024(2) 0.014(2) 0.026(2) -0.0006(16) 0.0060(17) -0.0026(16)
N5 0.043(3) 0.021(2) 0.055(3) -0.006(2) 0.012(2) 0.010(2)
O1 0.0338(19) 0.0086(15) 0.0248(17) -0.0023(13) 0.0089(15) 0.0002(13)
O2 0.0326(19) 0.0211(18) 0.0267(18) 0.0064(14) 0.0064(15) 0.0059(15)
O3 0.035(2) 0.027(2) 0.055(3) -0.0090(19) 0.0082(19) 0.0073(17)
O4 0.056(3) 0.022(2) 0.046(3) 0.000(2) 0.009(2) 0.0053(19)
Cu 0.0256(3) 0.0081(3) 0.0222(3) -0.0003(2) 0.0070(2) 0.0017(2)
Cl 0.0334(7) 0.0150(6) 0.0530(9) 0.0012(6) 0.0135(6) 0.0067(5)
S 0.0350(7) 0.0104(6) 0.0294(7) 0.0022(5) 0.0134(5) 0.0031(5)

loop_
_atom_type_symbol
_atom_type_description
_atom_type_scat_dispersion_real
_atom_type_scat_dispersion_imag
_atom_type_scat_source
C C 0.0033 0.0016 'International Tables Vol C Tables 4.2.6.8 and 6.1.1.4'
H H 0.0000 0.0000 'International Tables Vol C Tables 4.2.6.8 and 6.1.1.4'
N N 0.0061 0.0033 'International Tables Vol C Tables 4.2.6.8 and 6.1.1.4'
O O 0.0106 0.0060 'International Tables Vol C Tables 4.2.6.8 and 6.1.1.4'
Cu Cu 0.3201 1.2651 'International Tables Vol C Tables 4.2.6.8 and 6.1.1.4'
Cl Cl 0.1484 0.1585 'International Tables Vol C Tables 4.2.6.8 and 6.1.1.4'
S S 0.1246 0.1234 'International Tables Vol C Tables 4.2.6.8 and 6.1.1.4'

loop_
_geom_angle_atom_site_label_1
_geom_angle_atom_site_label_2
_geom_angle_atom_site_label_3
_geom_angle
O1 C1 C2 125.1(4)
O1 C1 C5 116.6(4)
C2 C1 C5 118.3(4)
C1 C2 C3 119.6(4)
C1 C2 C8 122.4(4)
C3 C2 C8 118.0(4)
C4 C3 C2 118.2(4)
C4 C3 C7 118.0(4)
C2 C3 C7 123.7(4)
N4 C4 C3 122.3(4)
N4 C5 C1 119.4(4)
N4 C5 C6 118.0(4)
C1 C5 C6 122.6(4)
O2 C7 C3 115.9(4)
N1 C8 C2 125.0(4)
N2 C9 N3 120.0(4)
N2 C9 S 124.6(4)
N3 C9 S 115.4(3)
C15 C10 C11 118.8(4)
C15 C10 N3 116.4(4)
C11 C10 N3 124.7(4)
C12 C11 C10 119.6(5)
C11 C12 C13 121.7(5)
C12 C13 C14 118.7(5)
C15 C14 C13 120.4(5)
C14 C15 C10 120.8(5)
O3 C16 N5 124.5(5)
C8 N1 N2 113.6(4)
C8 N1 Cu 125.8(3)
N2 N1 Cu 120.5(3)
C9 N2 N1 113.6(4)
C9 N3 C10 131.3(4)
C4 N4 C5 122.2(4)
C16 N5 C18 120.2(5)
C16 N5 C17 121.0(6)
C18 N5 C17 118.4(5)
C1 O1 Cu 127.0(3)
O1 Cu N1 91.80(15)
O1 Cu S 170.61(11)
N1 Cu S 85.68(12)
O1 Cu Cl 91.57(11)
N1 Cu Cl 171.62(12)
S Cu Cl 92.16(6)
C9 S Cu 95.52(16)

loop_
_geom_bond_atom_site_label_1
_geom_bond_atom_site_label_2
_geom_bond_distance
C1 O1 1.314(5)
C1 C2 1.404(6)
C1 C5 1.419(6)
C2 C3 1.426(6)
C2 C8 1.441(6)
C3 C4 1.353(7)
C3 C7 1.511(6)
C4 N4 1.341(6)
C5 N4 1.347(6)
C5 C6 1.478(7)
C7 O2 1.415(6)
C8 N1 1.308(6)
C9 N2 1.308(6)
C9 N3 1.356(6)
C9 S 1.731(5)
C10 C15 1.395(7)
C10 C11 1.402(7)
C10 N3 1.404(6)
C11 C12 1.367(7)
C12 C13 1.387(8)
C13 C14 1.391(8)
C14 C15 1.368(7)
C16 O3 1.238(7)
C16 N5 1.322(7)
C17 N5 1.473(8)
C18 N5 1.446(8)
N1 N2 1.374(5)
N1 Cu 1.965(4)
O1 Cu 1.909(3)
Cu S 2.2121(15)
Cu Cl 2.2649(15)
